data_2006895
loop_
_publ_author_name
'Panneerselvam, Kaliyamoorthy'
'Lu, Tian-Huey'
'Tung, Shu-Fang'
'Chi, Ta-Yung'
'Chung, Chung-Sun'

_publ_section_title
;(1,4,7,11,13-Pentaazacyclohexadecane-\k^5^<i>N</i>)(perchlorato-\k<i>O</i>)nickel(II)
 Perchlorate
;
_journal_issue 12
_journal_name_full 'Acta Crystallographica Section C'
_journal_page_first 1778
_journal_page_last 1780
_journal_paper_doi 10.1107/S0108270197011141
_journal_volume 53
_journal_year 1997
_chemical_formula_iupac '[Ni (Cl O4) (C11 H27 N5)] Cl O4'
_chemical_formula_moiety 'C11 H27 N5 Ni:(CL O4)2'
_chemical_formula_sum 'C11 H27 Cl2 N5 Ni O8'
_chemical_formula_weight 486.99
_chemical_name_systematic
;
(Perchlorato-O)(1,4,7,11,13- pentaazacyclohexadecane-N,N',N'',N''',N'''')
Nickel(II) Perchlorate
;
_space_group_IT_number 4
_symmetry_cell_setting monoclinic
_symmetry_space_group_name_Hall 'P 2yb'
_symmetry_space_group_name_H-M 'P 1 21 1'
_audit_creation_method SHELXL
_cell_angle_alpha 90.00
_cell_angle_beta 98.49(3)
_cell_angle_gamma 90.00
_cell_formula_units_Z 4
_cell_length_a 8.665(3)
_cell_length_b 16.681(2)
_cell_length_c 13.673(4)
_cell_measurement_reflns_used 21
_cell_measurement_temperature 293(2)
_cell_measurement_theta_max 22.94
_cell_measurement_theta_min 5.76
_cell_volume 1954.7(9)
_computing_cell_refinement 'CAD-4 Sotware (Enraf-Nonius, 1989)'
_computing_data_collection 'CAD-4 Sotware (Enraf-Nonius, 1989)'
_computing_data_reduction 'NRCVAX (Gabe et al., 1989)'
_computing_molecular_graphics NRCVAX
_computing_publication_material SHELXL93
_computing_structure_refinement 'SHELXL93 (Sheldrick, 1993)'
_computing_structure_solution 'SHELXS86 (Sheldrick, 1985)'
_diffrn_ambient_temperature 293(2)
_diffrn_measurement_device 'Enraf-Nonius CAD-4'
_diffrn_measurement_method \q/2\q
_diffrn_radiation_monochromator graphite
_diffrn_radiation_source 'fine-focus sealed tube'
_diffrn_radiation_type MoK\a
_diffrn_radiation_wavelength 0.70930
_diffrn_reflns_av_R_equivalents 0.000
_diffrn_reflns_av_sigmaI/netI 0.0586
_diffrn_reflns_limit_h_max 12
_diffrn_reflns_limit_h_min -12
_diffrn_reflns_limit_k_max 0
_diffrn_reflns_limit_k_min -23
_diffrn_reflns_limit_l_max 19
_diffrn_reflns_limit_l_min 0
_diffrn_reflns_number 5864
_diffrn_reflns_theta_max 29.91
_diffrn_reflns_theta_min 1.50
_diffrn_standards_decay_% 2
_diffrn_standards_interval_count 197
_diffrn_standards_interval_time 3600
_diffrn_standards_number 3
_exptl_absorpt_coefficient_mu 1.315
_exptl_absorpt_correction_T_max 0.831
_exptl_absorpt_correction_T_min 0.569
_exptl_absorpt_correction_type '\y scan (North, Phillips & Mathews, 1968)'
_exptl_crystal_colour violet
_exptl_crystal_density_diffrn 1.655
_exptl_crystal_density_method 'not measured'
_exptl_crystal_description pillar
_exptl_crystal_F_000 1016
_exptl_crystal_size_max 0.218
_exptl_crystal_size_mid 0.189
_exptl_crystal_size_min 0.141
_refine_diff_density_max 0.606
_refine_diff_density_min -0.539
_refine_ls_extinction_method none
_refine_ls_goodness_of_fit_all 0.848
_refine_ls_goodness_of_fit_obs 1.217
_refine_ls_hydrogen_treatment 'H-atom parameters constrained'
_refine_ls_matrix_type full
_refine_ls_number_parameters 487
_refine_ls_number_reflns 5864
_refine_ls_number_restraints 1
_refine_ls_restrained_S_all 0.848
_refine_ls_restrained_S_obs 1.217
_refine_ls_R_factor_all 0.088
_refine_ls_R_factor_obs .066
_refine_ls_shift/esd_max 0.040
_refine_ls_shift/esd_mean 0.005
_refine_ls_structure_factor_coef Fsqd
_refine_ls_weighting_details 'w = 1/[\s^2^(Fo^2^)+(0.082P)^2^] where P = (F~o~^2^+2F~c~^2^)/3'
_refine_ls_weighting_scheme calc
_refine_ls_wR_factor_all 0.157
_refine_ls_wR_factor_obs .142
_reflns_number_observed 2593
_reflns_number_total 5864
_reflns_observed_criterion >2\s(I)
_cod_data_source_file ta1177.cif
_cod_data_source_block I
_cod_depositor_comments
;
The following automatic conversions were performed:

'_refine_ls_weighting_scheme' value 'calc w =
1/[\s^2^(Fo^2^)+(0.082P)^2^] where P = (F~o~^2^+2F~c~^2^)/3' was
changed to 'calc'. New tag '_refine_ls_weighting_details' was
created. The value of the new tag was set to 'w =
1/[\s^2^(Fo^2^)+(0.082P)^2^] where P = (F~o~^2^+2F~c~^2^)/3'.

Automatic conversion script
Id: cif_fix_values 3143 2015-03-26 13:38:13Z robertas 
;
_cod_original_sg_symbol_H-M 'P 21'
_cod_database_code 2006895

loop_
_symmetry_equiv_pos_as_xyz
'x, y, z'
'-x, y+1/2, -z'

loop_
_atom_site_aniso_label
_atom_site_aniso_U_11
_atom_site_aniso_U_22
_atom_site_aniso_U_33
_atom_site_aniso_U_12
_atom_site_aniso_U_13
_atom_site_aniso_U_23
Ni1A .0330(5) .0326(5) .0381(6) -.0012(5) .0042(4) -.0002(5)
N1A .047(4) .051(5) .049(5) -.013(4) .014(4) -.007(4)
N2A .041(4) .085(7) .068(6) -.005(5) .008(4) -.035(5)
N3A .041(4) .038(4) .081(6) .002(4) .016(4) .009(4)
N4A .050(5) .042(5) .095(7) .004(4) .037(5) -.009(5)
N5A .062(6) .059(6) .066(6) -.005(5) -.018(5) .015(5)
C1A .045(5) .068(7) .070(7) -.018(5) .016(5) .008(6)
C2A .066(6) .109(10) .060(7) -.005(9) .027(5) -.023(8)
C3A .074(9) .077(10) .153(15) .003(8) .036(10) -.058(10)
C4A .048(6) .036(6) .159(14) .012(5) .019(8) .014(8)
C5A .080(8) .087(9) .051(7) -.026(7) -.014(6) .022(6)
C6A .105(10) .146(16) .035(6) -.050(11) .002(6) .002(8)
C7A .069(7) .080(8) .054(7) -.024(7) .020(6) -.029(6)
C8A .057(7) .042(6) .139(12) .017(5) .037(8) -.004(7)
C9A .047(7) .062(8) .174(17) .021(6) .011(9) .046(10)
C10A .100(9) .061(7) .071(8) -.013(7) -.003(7) .043(6)
C11A .069(7) .035(6) .124(11) -.018(6) .021(7) .007(6)
Ni1B .0412(6) .0375(6) .0417(6) .0029(5) .0062(5) -.0008(5)
N1B .051(5) .040(5) .060(5) .007(4) .007(4) .008(4)
N2B .076(7) .057(6) .065(6) .011(5) -.025(5) -.004(5)
N3B .054(5) .059(6) .067(6) -.007(4) .006(4) -.006(4)
N4B .062(5) .044(5) .078(6) -.007(4) .012(5) .001(4)
N5B .080(6) .069(6) .050(5) .016(5) -.001(5) .014(5)
C1B .078(8) .046(7) .107(10) .018(6) .026(7) .009(7)
C2B .103(10) .073(8) .069(8) -.012(8) .011(7) -.031(7)
C3B .054(6) .078(9) .097(10) -.019(6) .005(7) .005(8)
C4B .059(6) .047(6) .084(8) -.014(5) .031(6) .009(6)
C5B .078(7) .070(7) .064(7) -.009(7) .013(6) .021(7)
C6B .076(8) .086(10) .080(9) .004(7) .013(7) -.023(7)
C7B .079(8) .066(8) .086(9) -.011(7) -.022(7) .000(7)
C8B .085(8) .035(7) .116(11) -.009(6) .039(7) .005(6)
C9B .103(10) .071(8) .102(10) .007(7) .065(8) .022(7)
C10B .060(6) .082(8) .065(7) .013(7) .025(5) .017(7)
C11B .057(6) .048(6) .093(9) .003(5) .018(6) -.006(6)
Cl1 .0486(13) .052(2) .089(2) -.0168(12) -.0088(13) .0041(14)
O1 .078(5) .052(4) .076(5) -.023(4) .024(4) -.005(4)
O2 .077(6) .097(8) .250(14) -.012(6) .078(8) -.031(9)
O3 .112(7) .112(9) .145(10) -.045(7) -.046(7) .059(7)
O4 .091(6) .111(8) .117(8) -.063(6) -.023(6) .015(6)
Cl2 .0512(14) .055(2) .078(2) .0080(13) -.0016(13) .0055(14)
O5 .085(7) .086(7) .177(11) .027(6) -.002(7) -.016(7)
O6 .064(6) .149(12) .210(13) .020(7) -.031(7) .025(10)
O7 .155(12) .055(6) .50(3) .003(7) .168(17) .059(12)
O8 .29(2) .28(3) .107(10) .20(2) -.003(11) -.017(11)
Cl3 .073(2) .068(2) .069(2) .000(2) .0056(15) -.0084(15)
O9 .093(8) .199(15) .229(15) .036(10) -.031(9) -.103(13)
O10 .220(15) .146(12) .191(14) -.120(12) -.088(12) .096(11)
O11 .186(13) .118(9) .157(11) .030(10) .075(10) -.020(9)
O12 .39(3) .105(10) .118(11) -.006(14) .022(14) .014(9)
Cl4 .065(2) .069(2) .059(2) .0143(15) .0115(13) .0038(14)
O13 .174(12) .107(8) .130(10) .012(8) .051(9) .032(8)
O14 .050(5) .34(2) .152(11) .041(10) .010(6) .073(14)
O15 .154(10) .060(7) .218(14) .003(7) .064(10) -.043(8)
O16 .225(15) .114(9) .107(9) .081(10) -.051(9) -.030(7)

loop_
_atom_site_label
_atom_site_fract_x
_atom_site_fract_y
_atom_site_fract_z
_atom_site_U_iso_or_equiv
_atom_site_thermal_displace_type
_atom_site_calc_flag
_atom_site_refinement_flags
_atom_site_occupancy
_atom_site_disorder_group
_atom_site_type_symbol
Ni1A .22101(11) .00028(6) .97328(7) .0347(3) Uani d . 1 . Ni
N1A .3924(9) .0906(5) .9876(6) .048(2) Uani d . 1 . N
H1A .4230(9) .1011(5) 1.0529(6) .080 Uiso calc R 1 . H
N2A .3595(10) -.0573(7) .8850(7) .065(3) Uani d . 1 . N
H2A .2991(10) -.0714(7) .8273(7) .080 Uiso calc R 1 . H
N3A .3204(9) -.0815(5) 1.0782(6) .052(2) Uani d . 1 . N
H3A .2500(9) -.1218(5) 1.0793(6) .080 Uiso calc R 1 . H
N4A .0718(10) .0430(5) 1.0660(7) .060(2) Uani d . 1 . N
H4A -.0028(10) .0045(5) 1.0654(7) .080 Uiso calc R 1 . H
N5A .0993(10) .0787(6) .8697(7) .065(3) Uani d . 1 . N
H5A .0688(10) .0523(6) .8118(7) .080 Uiso calc R 1 . H
C1A .5293(12) .0583(7) .9436(8) .060(3) Uani d . 1 . C
H6A .5861(12) .1026(7) .9200(8) .080 Uiso calc R 1 . H
H7A .5992(12) .0307(7) .9947(8) .080 Uiso calc R 1 . H
C2A .4818(13) .0028(10) .8617(8) .076(4) Uani d . 1 . C
H8A .5728(13) -.0261(10) .8470(8) .080 Uiso calc R 1 . H
H9A .4399(13) .0333(10) .8034(8) .080 Uiso calc R 1 . H
C3A .4152(16) -.1274(9) .9349(13) .099(5) Uani d . 1 . C
H10A .5065(16) -.1459(9) .9082(13) .080 Uiso calc R 1 . H
H11A .3360(16) -.1687(9) .9224(13) .080 Uiso calc R 1 . H
C4A .4578(13) -.1167(7) 1.0453(12) .081(4) Uani d . 1 . C
H12A .4826(13) -.1680(7) 1.0773(12) .080 Uiso calc R 1 . H
H13A .5472(13) -.0815(7) 1.0603(12) .080 Uiso calc R 1 . H
C5A .3544(15) -.0497(8) 1.1808(8) .075(4) Uani d . 1 . C
H14A .4272(15) -.0054(8) 1.1827(8) .080 Uiso calc R 1 . H
H15A .4028(15) -.0913(8) 1.2245(8) .080 Uiso calc R 1 . H
C6A .2087(17) -.0220(11) 1.2161(8) .096(5) Uani d . 1 . C
H16A .2318(17) -.0128(11) 1.2868(8) .080 Uiso calc R 1 . H
H17A .1328(17) -.0650(11) 1.2058(8) .080 Uiso calc R 1 . H
C7A .1330(13) .0539(8) 1.1679(8) .066(3) Uani d . 1 . C
H18A .0493(13) .0704(8) 1.2033(8) .080 Uiso calc R 1 . H
H19A .2099(13) .0965(8) 1.1738(8) .080 Uiso calc R 1 . H
C8A -.0116(14) .1139(7) 1.0192(12) .077(4) Uani d . 1 . C
H20A -.1109(14) .1198(7) 1.0432(12) .080 Uiso calc R 1 . H
H21A .0497(14) .1618(7) 1.0372(12) .080 Uiso calc R 1 . H
C9A -.0380(14) .1053(8) .9115(13) .094(5) Uani d . 1 . C
H22A -.1217(14) .0671(8) .8934(13) .080 Uiso calc R 1 . H
H23A -.0721(14) .1565(8) .8823(13) .080 Uiso calc R 1 . H
C10A .2063(16) .1457(7) .8532(9) .079(4) Uani d . 1 . C
H24A .2601(16) .1323(7) .7980(9) .080 Uiso calc R 1 . H
H25A .1451(16) .1936(7) .8356(9) .080 Uiso calc R 1 . H
C11A .3212(14) .1624(7) .9396(11) .075(3) Uani d . 1 . C
H26A .2713(14) .1924(7) .9870(11) .080 Uiso calc R 1 . H
H27A .4027(14) .1959(7) .9198(11) .080 Uiso calc R 1 . H
Ni1B .14902(13) .34053(6) .46746(8) .0401(3) Uani d . 1 . Ni
N1B .3405(9) .2647(5) .4867(6) .050(2) Uani d . 1 . N
H1B .3823(9) .2644(5) .5517(6) .080 Uiso calc R 1 . H
N2B .0265(12) .2395(6) .4105(7) .069(3) Uani d . 1 . N
H2B -.0410(12) .2534(6) .3557(7) .080 Uiso calc R 1 . H
N3B .0546(10) .3135(5) .5954(7) .060(2) Uani d . 1 . N
H3B -.0371(10) .3409(5) .5886(7) .080 Uiso calc R 1 . H
N4B .2357(10) .4484(5) .5264(7) .061(2) Uani d . 1 . N
H4B .1522(10) .4814(5) .5264(7) .080 Uiso calc R 1 . H
N5B .2447(12) .3814(6) .3442(7) .068(3) Uani d . 1 . N
H5B .1714(12) .3743(6) .2900(7) .080 Uiso calc R 1 . H
C1B .2925(15) .1826(7) .4566(10) .076(4) Uani d . 1 . C
H6B .2757(15) .1522(7) .5145(10) .080 Uiso calc R 1 . H
H7B .3758(15) .1569(7) .4280(10) .080 Uiso calc R 1 . H
C2B .1449(16) .1816(8) .3822(9) .082(4) Uani d . 1 . C
H8B .1697(16) .1956(8) .3174(9) .080 Uiso calc R 1 . H
H9B .1013(16) .1279(8) .3783(9) .080 Uiso calc R 1 . H
C3B -.0625(13) .2083(8) .4870(10) .077(4) Uani d . 1 . C
H10B -.0701(13) .1505(8) .4807(10) .080 Uiso calc R 1 . H
H11B -.1676(13) .2299(8) .4748(10) .080 Uiso calc R 1 . H
C4B .0080(13) .2285(6) .5905(9) .062(3) Uani d . 1 . C
H12B -.0672(13) .2187(6) .6351(9) .080 Uiso calc R 1 . H
H13B .0984(13) .1949(6) .6106(9) .080 Uiso calc R 1 . H
C5B .1365(14) .3380(8) .6923(8) .070(3) Uani d . 1 . C
H14B .2248(14) .3025(8) .7104(8) .080 Uiso calc R 1 . H
H15B .0666(14) .3311(8) .7410(8) .080 Uiso calc R 1 . H
C6B .1928(15) .4211(8) .6969(10) .081(4) Uani d . 1 . C
H16B .2408(15) .4320(8) .7642(10) .080 Uiso calc R 1 . H
H17B .1032(15) .4562(8) .6824(10) .080 Uiso calc R 1 . H
C7B .3107(15) .4432(8) .6271(9) .080(4) Uani d . 1 . C
H18B .3588(15) .4943(8) .6471(9) .080 Uiso calc R 1 . H
H19B .3923(15) .4030(8) .6322(9) .080 Uiso calc R 1 . H
C8B .3343(15) .4852(6) .4609(10) .076(4) Uani d . 1 . C
H20B .4398(15) .4645(6) .4763(10) .080 Uiso calc R 1 . H
H21B .3378(15) .5427(6) .4712(10) .080 Uiso calc R 1 . H
C9B .2722(17) .4676(8) .3563(10) .087(4) Uani d . 1 . C
H22B .1754(17) .4965(8) .3372(10) .080 Uiso calc R 1 . H
H23B .3463(17) .4850(8) .3140(10) .080 Uiso calc R 1 . H
C10B .3802(12) .3332(9) .3304(8) .067(3) Uani d . 1 . C
H24B .4540(12) .3660(9) .3014(8) .080 Uiso calc R 1 . H
H25B .3478(12) .2895(9) .2853(8) .080 Uiso calc R 1 . H
C11B .4575(13) .3000(7) .4276(9) .065(3) Uani d . 1 . C
H26B .5147(13) .3425(7) .4655(9) .080 Uiso calc R 1 . H
H27B .5317(13) .2590(7) .4155(9) .080 Uiso calc R 1 . H
Cl1 -.0719(3) -.1406(2) .9511(2) .0650(8) Uani d . 1 . Cl
O1 .0328(9) -.0922(4) .9057(6) .067(2) Uani d . 1 . O
O2 -.1691(12) -.0913(7) .9978(10) .136(5) Uani d . 1 . O
O3 .0162(13) -.1886(7) 1.0268(9) .130(4) Uani d . 1 . O
O4 -.1567(11) -.1934(6) .8847(8) .110(4) Uani d . 1 . O
Cl2 -.1676(3) .4676(2) .4112(2) .0624(7) Uani d . 1 . Cl
O5 -.0826(12) .4003(7) .3948(9) .118(4) Uani d . 1 . O
O6 -.3125(11) .4688(8) .3690(10) .146(5) Uani d . 1 . O
O7 -.0954(17) .5339(6) .3825(17) .225(11) Uani d . 1 . O
O8 -.166(2) .4699(12) .5111(9) .227(11) Uani d . 1 . O
Cl3 .6578(4) .1635(2) .2247(2) .0702(8) Uani d . 1 . Cl
O9 .5070(14) .1775(10) .1896(12) .180(7) Uani d . 1 . O
O10 .7465(19) .2314(9) .2342(11) .197(8) Uani d . 1 . O
O11 .6984(17) .0945(8) .1741(10) .149(5) Uani d . 1 . O
O12 .658(3) .1418(9) .3217(10) .206(9) Uani d . 1 . O
Cl4 .6257(3) .2220(2) .7177(2) .0643(7) Uani d . 1 . Cl
O13 .6567(16) .2811(7) .6520(9) .134(4) Uani d . 1 . O
O14 .4698(11) .2223(13) .7148(10) .182(8) Uani d . 1 . O
O15 .6947(15) .1530(6) .6974(11) .140(5) Uani d . 1 . O
O16 .6951(18) .2433(8) .8144(9) .156(6) Uani d . 1 . O

loop_
_atom_type_symbol
_atom_type_description
_atom_type_scat_dispersion_real
_atom_type_scat_dispersion_imag
_atom_type_scat_source
C C 0.0033 0.0016 'International Tables Vol C Tables 4.2.6.8 and 6.1.1.4'
H H 0.0000 0.0000 'International Tables Vol C Tables 4.2.6.8 and 6.1.1.4'
O O 0.0106 0.0060 'International Tables Vol C Tables 4.2.6.8 and 6.1.1.4'
N N 0.0061 0.0033 'International Tables Vol C Tables 4.2.6.8 and 6.1.1.4'
Ni Ni 0.3393 1.1124 'International Tables Vol C Tables 4.2.6.8 and 6.1.1.4'
Cl Cl 0.1484 0.1585 'International Tables Vol C Tables 4.2.6.8 and 6.1.1.4'

loop_
_geom_angle_atom_site_label_1
_geom_angle_atom_site_label_2
_geom_angle_atom_site_label_3
_geom_angle
_geom_angle_publ_flag
N2A Ni1A N4A 172.4(4) yes
N2A Ni1A N3A 83.1(4) yes
N4A Ni1A N3A 92.1(3) yes
N2A Ni1A N5A 100.0(4) yes
N4A Ni1A N5A 84.3(4) yes
N3A Ni1A N5A 174.4(3) yes
N2A Ni1A N1A 85.7(3) yes
N4A Ni1A N1A 101.1(3) yes
N3A Ni1A N1A 101.0(3) yes
N5A Ni1A N1A 83.9(3) yes
N2A Ni1A O1 83.9(3) yes
N4A Ni1A O1 90.4(3) yes
N3A Ni1A O1 91.9(3) yes
N5A Ni1A O1 83.9(3) yes
N1A Ni1A O1 162.3(3) yes
C11A N1A C1A 114.8(9) no
C11A N1A Ni1A 107.5(6) no
C1A N1A Ni1A 107.0(6) no
C11A N1A H1A 109.1(6) no
C1A N1A H1A 109.1(5) no
Ni1A N1A H1A 109.1(2) no
C3A N2A C2A 116.7(10) no
C3A N2A Ni1A 106.9(8) no
C2A N2A Ni1A 107.4(7) no
C3A N2A H2A 108.5(7) no
C2A N2A H2A 108.5(5) no
Ni1A N2A H2A 108.5(2) no
C4A N3A C5A 112.2(10) no
C4A N3A Ni1A 109.1(7) no
C5A N3A Ni1A 115.0(7) no
C4A N3A H3A 106.7(6) no
C5A N3A H3A 106.7(6) no
Ni1A N3A H3A 106.7(2) no
C7A N4A C8A 114.0(9) no
C7A N4A Ni1A 117.8(7) no
C8A N4A Ni1A 108.6(7) no
C7A N4A H4A 105.0(6) no
C8A N4A H4A 105.0(6) no
Ni1A N4A H4A 105.0(2) no
C9A N5A C10A 113.1(10) no
C9A N5A Ni1A 106.4(7) no
C10A N5A Ni1A 107.9(6) no
C9A N5A H5A 109.8(8) no
C10A N5A H5A 109.8(7) no
Ni1A N5A H5A 109.8(3) no
C2A C1A N1A 112.5(8) no
C2A C1A H6A 109.1(6) no
N1A C1A H6A 109.1(5) no
C2A C1A H7A 109.1(7) no
N1A C1A H7A 109.1(5) no
H6A C1A H7A 107.8 no
C1A C2A N2A 112.4(8) no
C1A C2A H8A 109.1(6) no
N2A C2A H8A 109.1(6) no
C1A C2A H9A 109.1(8) no
N2A C2A H9A 109.1(6) no
H8A C2A H9A 107.9 no
N2A C3A C4A 113.8(10) no
N2A C3A H10A 108.8(7) no
C4A C3A H10A 108.8(7) no
N2A C3A H11A 108.8(7) no
C4A C3A H11A 108.8(7) no
H10A C3A H11A 107.7 no
N3A C4A C3A 105.4(10) no
N3A C4A H12A 110.7(6) no
C3A C4A H12A 110.7(7) no
N3A C4A H13A 110.7(6) no
C3A C4A H13A 110.7(7) no
H12A C4A H13A 108.8 no
N3A C5A C6A 110.9(9) no
N3A C5A H14A 109.5(6) no
C6A C5A H14A 109.5(8) no
N3A C5A H15A 109.5(6) no
C6A C5A H15A 109.5(7) no
H14A C5A H15A 108.1 no
C5A C6A C7A 116.6(10) no
C5A C6A H16A 108.1(6) no
C7A C6A H16A 108.1(6) no
C5A C6A H17A 108.1(8) no
C7A C6A H17A 108.1(7) no
H16A C6A H17A 107.3 no
N4A C7A C6A 112.9(9) no
N4A C7A H18A 109.0(6) no
C6A C7A H18A 109.0(6) no
N4A C7A H19A 109.0(6) no
C6A C7A H19A 109.0(7) no
H18A C7A H19A 107.8 no
C9A C8A N4A 110.5(9) no
C9A C8A H20A 109.6(7) no
N4A C8A H20A 109.6(6) no
C9A C8A H21A 109.6(8) no
N4A C8A H21A 109.6(6) no
H20A C8A H21A 108.1 no
N5A C9A C8A 114.1(10) no
N5A C9A H22A 108.7(7) no
C8A C9A H22A 108.7(8) no
N5A C9A H23A 108.7(6) no
C8A C9A H23A 108.7(7) no
H22A C9A H23A 107.6 no
C11A C10A N5A 112.8(9) no
C11A C10A H24A 109.0(7) no
N5A C10A H24A 109.0(7) no
C11A C10A H25A 109.0(7) no
N5A C10A H25A 109.0(6) no
H24A C10A H25A 107.8 no
C10A C11A N1A 113.7(9) no
C10A C11A H26A 108.8(8) no
N1A C11A H26A 108.8(6) no
C10A C11A H27A 108.8(6) no
N1A C11A H27A 108.8(5) no
H26A C11A H27A 107.7 no
N2B Ni1B N4B 170.7(4) yes
N2B Ni1B N3B 84.1(4) yes
N4B Ni1B N3B 91.5(3) yes
N2B Ni1B N5B 101.7(4) yes
N4B Ni1B N5B 82.3(4) yes
N3B Ni1B N5B 173.5(4) yes
N2B Ni1B N1B 84.7(4) yes
N4B Ni1B N1B 104.1(3) yes
N3B Ni1B N1B 99.6(3) yes
N5B Ni1B N1B 84.0(3) yes
N2B Ni1B O5 80.0(4) yes
N4B Ni1B O5 92.0(4) yes
N3B Ni1B O5 91.7(4) yes
N5B Ni1B O5 86.4(4) yes
N1B Ni1B O5 159.9(4) yes
C1B N1B C11B 113.5(9) no
C1B N1B Ni1B 110.2(7) no
C11B N1B Ni1B 106.4(6) no
C1B N1B H1B 108.9(6) no
C11B N1B H1B 108.9(6) no
Ni1B N1B H1B 108.9(2) no
C3B N2B C2B 113.8(10) no
C3B N2B Ni1B 108.0(7) no
C2B N2B Ni1B 106.7(7) no
C3B N2B H2B 109.4(6) no
C2B N2B H2B 109.4(6) no
Ni1B N2B H2B 109.4(3) no
C5B N3B C4B 113.7(9) no
C5B N3B Ni1B 120.0(7) no
C4B N3B Ni1B 108.0(7) no
C5B N3B H3B 104.5(6) no
C4B N3B H3B 104.5(6) no
Ni1B N3B H3B 104.5(3) no
C7B N4B C8B 113.0(9) no
C7B N4B Ni1B 114.1(7) no
C8B N4B Ni1B 109.8(7) no
C7B N4B H4B 106.5(7) no
C8B N4B H4B 106.5(6) no
Ni1B N4B H4B 106.5(3) no
C10B N5B C9B 115.8(11) no
C10B N5B Ni1B 110.2(7) no
C9B N5B Ni1B 107.8(7) no
C10B N5B H5B 107.6(6) no
C9B N5B H5B 107.6(7) no
Ni1B N5B H5B 107.6(3) no
N1B C1B C2B 112.0(10) no
N1B C1B H6B 109.2(6) no
C2B C1B H6B 109.2(8) no
N1B C1B H7B 109.2(6) no
C2B C1B H7B 109.2(7) no
H6B C1B H7B 107.9 no
N2B C2B C1B 111.2(9) no
N2B C2B H8B 109.4(7) no
C1B C2B H8B 109.4(7) no
N2B C2B H9B 109.4(7) no
C1B C2B H9B 109.4(7) no
H8B C2B H9B 108.0 no
N2B C3B C4B 114.0(9) no
N2B C3B H10B 108.8(7) no
C4B C3B H10B 108.8(7) no
N2B C3B H11B 108.7(6) no
C4B C3B H11B 108.8(7) no
H10B C3B H11B 107.6 no
N3B C4B C3B 109.3(9) no
N3B C4B H12B 109.8(6) no
C3B C4B H12B 109.8(6) no
N3B C4B H13B 109.8(6) no
C3B C4B H13B 109.8(7) no
H12B C4B H13B 108.3 no
N3B C5B C6B 114.5(10) no
N3B C5B H14B 108.6(6) no
C6B C5B H14B 108.6(8) no
N3B C5B H15B 108.6(5) no
C6B C5B H15B 108.6(7) no
H14B C5B H15B 107.6 no
C5B C6B C7B 116.5(11) no
C5B C6B H16B 108.2(7) no
C7B C6B H16B 108.2(6) no
C5B C6B H17B 108.2(7) no
C7B C6B H17B 108.2(7) no
H16B C6B H17B 107.3 no
N4B C7B C6B 111.1(10) no
N4B C7B H18B 109.4(6) no
C6B C7B H18B 109.4(7) no
N4B C7B H19B 109.4(7) no
C6B C7B H19B 109.4(7) no
H18B C7B H19B 108.0 no
N4B C8B C9B 110.3(10) no
N4B C8B H20B 109.6(6) no
C9B C8B H20B 109.6(7) no
N4B C8B H21B 109.6(6) no
C9B C8B H21B 109.6(7) no
H20B C8B H21B 108.1 no
N5B C9B C8B 109.5(10) no
N5B C9B H22B 109.8(7) no
C8B C9B H22B 109.8(7) no
N5B C9B H23B 109.8(6) no
C8B C9B H23B 109.8(6) no
H22B C9B H23B 108.2 no
N5B C10B C11B 110.6(9) no
N5B C10B H24B 109.5(7) no
C11B C10B H24B 109.5(6) no
N5B C10B H25B 109.5(7) no
C11B C10B H25B 109.5(7) no
H24B C10B H25B 108.1 no
C10B C11B N1B 111.7(9) no
C10B C11B H26B 109.3(7) no
N1B C11B H26B 109.3(6) no
C10B C11B H27B 109.3(6) no
N1B C11B H27B 109.3(5) no
H26B C11B H27B 107.9 no
O4 Cl1 O2 112.0(7) no
O4 Cl1 O1 112.5(6) no
O2 Cl1 O1 109.4(6) no
O4 Cl1 O3 106.8(7) no
O2 Cl1 O3 106.9(9) no
O1 Cl1 O3 109.0(6) no
Cl1 O1 Ni1A 130.9(5) no
O6 Cl2 O7 108.4(10) no
O6 Cl2 O8 108.2(11) no
O7 Cl2 O8 109.2(14) no
O6 Cl2 O5 116.3(8) no
O7 Cl2 O5 109.7(7) no
O8 Cl2 O5 104.9(8) no
Cl2 O5 Ni1B 136.6(7) no
O9 Cl3 O10 113.2(11) no
O9 Cl3 O12 104.5(13) no
O10 Cl3 O12 102.0(10) no
O9 Cl3 O11 105.4(9) no
O10 Cl3 O11 123.0(10) no
O12 Cl3 O11 107.1(9) no
O14 Cl4 O15 118.2(11) no
O14 Cl4 O13 105.5(9) no
O15 Cl4 O13 109.9(8) no
O14 Cl4 O16 108.3(9) no
O15 Cl4 O16 105.5(8) no
O13 Cl4 O16 109.3(9) no

loop_
_geom_bond_atom_site_label_1
_geom_bond_atom_site_label_2
_geom_bond_site_symmetry_2
_geom_bond_distance
_geom_bond_publ_flag
Ni1A N2A . 2.061(9) yes
Ni1A N4A . 2.066(7) yes
Ni1A N3A . 2.072(8) yes
Ni1A N5A . 2.096(8) yes
Ni1A N1A . 2.105(8) yes
Ni1A O1 . 2.334(7) yes
N1A C11A . 1.457(14) no
N1A C1A . 1.508(12) no
N1A H1A . .91 no
N2A C3A . 1.40(2) no
N2A C2A . 1.53(2) no
N2A H2A . .91 no
N3A C4A . 1.457(13) no
N3A C5A . 1.488(14) no
N3A H3A . .91 no
N4A C7A . 1.428(14) no
N4A C8A . 1.482(14) no
N4A H4A . .91 no
N5A C9A . 1.46(2) no
N5A C10A . 1.490(14) no
N5A H5A . .91 no
C1A C2A . 1.46(2) no
C1A H6A . .97 no
C1A H7A . .97 no
C2A H8A . .97 no
C2A H9A . .97 no
C3A C4A . 1.51(2) no
C3A H10A . .97 no
C3A H11A . .97 no
C4A H12A . .97 no
C4A H13A . .97 no
C5A C6A . 1.49(2) no
C5A H14A . .97 no
C5A H15A . .97 no
C6A C7A . 1.53(2) no
C6A H16A . .97 no
C6A H17A . .97 no
C7A H18A . .97 no
C7A H19A . .97 no
C8A C9A . 1.46(2) no
C8A H20A . .97 no
C8A H21A . .97 no
C9A H22A . .97 no
C9A H23A . .97 no
C10A C11A . 1.46(2) no
C10A H24A . .97 no
C10A H25A . .97 no
C11A H26A . .97 no
C11A H27A . .97 no
Ni1B N2B . 2.081(10) yes
Ni1B N4B . 2.067(9) yes
Ni1B N3B . 2.087(9) yes
Ni1B N5B . 2.098(9) yes
Ni1B N1B . 2.072(8) yes
Ni1B O5 . 2.328(10) yes
N1B C1B . 1.471(14) no
N1B C11B . 1.507(13) no
N1B H1B . .91 no
N2B C3B . 1.48(2) no
N2B C2B . 1.50(2) no
N2B H2B . .91 no
N3B C5B . 1.466(14) no
N3B C4B . 1.473(13) no
N3B H3B . .91 no
N4B C7B . 1.436(14) no
N4B C8B . 1.461(14) no
N4B H4B . .91 no
N5B C10B . 1.458(14) no
N5B C9B . 1.46(2) no
N5B H5B . .91 no
C1B C2B . 1.51(2) no
C1B H6B . .97 no
C1B H7B . .97 no
C2B H8B . .97 no
C2B H9B . .97 no
C3B C4B . 1.49(2) no
C3B H10B . .97 no
C3B H11B . .97 no
C4B H12B . .97 no
C4B H13B . .97 no
C5B C6B . 1.47(2) no
C5B H14B . .97 no
C5B H15B . .97 no
C6B C7B . 1.54(2) no
C6B H16B . .97 no
C6B H17B . .97 no
C7B H18B . .97 no
C7B H19B . .97 no
C8B C9B . 1.48(2) no
C8B H20B . .97 no
C8B H21B . .97 no
C9B H22B . .97 no
C9B H23B . .97 no
C10B C11B . 1.50(2) no
C10B H24B . .97 no
C10B H25B . .97 no
C11B H26B . .97 no
C11B H27B . .97 no
Cl1 O4 . 1.394(9) no
Cl1 O2 . 1.398(10) no
Cl1 O1 . 1.422(7) no
Cl1 O3 . 1.436(10) no
Cl2 O6 . 1.302(9) no
Cl2 O7 . 1.357(11) no
Cl2 O8 . 1.364(13) no
Cl2 O5 . 1.380(10) no
Cl3 O9 . 1.345(12) no
Cl3 O10 . 1.364(12) no
Cl3 O12 . 1.374(14) no
Cl3 O11 . 1.414(12) no
Cl4 O14 . 1.345(9) no
Cl4 O15 . 1.345(10) no
Cl4 O13 . 1.387(11) no
Cl4 O16 . 1.414(11) no

loop_
_geom_hbond_atom_site_label_D
_geom_hbond_atom_site_label_H
_geom_hbond_atom_site_label_A
_geom_hbond_site_symmetry_A
_geom_hbond_distance_DH
_geom_hbond_distance_HA
_geom_hbond_distance_DA
_geom_hbond_angle_DHA
_geom_hbond_publ_flag
N1A H1A O9 1_556 0.91 2.29 3.15(2) 156.7 yes
N3A H3A O3 . 0.91 2.33 3.180(10) 154.5 yes
N4A H4A O2 . 0.91 2.26 3.110(10) 155.9 yes
N1B H1B O13 . 0.91 2.58 3.30(2) 136.3 yes
N1B H1B O14 . 0.91 2.35 3.230(10) 162.6 yes
N2B H2B O10 1_455 0.91 2.32 3.16(2) 153.6 yes
N3B H3B O8 . 0.91 2.58 3.33(2) 141.2 yes
N5B H5B O4 2_556 0.91 2.63 3.350(10) 137.0 yes

loop_
_geom_torsion_atom_site_label_1
_geom_torsion_atom_site_label_2
_geom_torsion_atom_site_label_3
_geom_torsion_atom_site_label_4
_geom_torsion
_geom_torsion_publ_flag
Ni1A N1A C1A C2A 31.8(11) yes
N1A C1A C2A N2A -44.8(14) yes
Ni1A N2A C2A C1A 33.7(12) yes
N1A Ni1A N2A C2A -12.1(7) yes
N2A Ni1A N1A C1A -9.9(7) yes
Ni1A N2A C3A C4A -39.0(12) yes
N2A C3A C4A N3A 52.9(14) yes
Ni1A N3A C4A C3A -38.1(11) yes
N2A Ni1A N3A C4A 15.8(7) yes
N3A Ni1A N2A C3A 12.2(8) yes
Ni1A N3A C5A C6A 60.5(12) yes
N3A C5A C6A C7A -70.1(14) yes
C5A C6A C7A N4A 67.2(14) yes
Ni1A N4A C7A C6A -54.8(11) yes
N3A Ni1A N4A C7A 41.2(8) yes
N4A Ni1A N3A C5A -43.1(7) yes
Ni1A N4A C8A C9A 33.1(12) yes
N4A C8A C9A N5A -46.6(15) yes
Ni1A N5A C9A C8A 34.5(13) yes
N4A Ni1A N5A C9A -11.6(8) yes
N5A Ni1A N4A C8A -11.5(7) yes
Ni1A N5A C10A C11A -29.4(13) yes
N5A C10A C11A N1A 43.9(15) yes
Ni1A N1A C11A C10A -34.2(12) yes
N5A Ni1A N1A C11A 13.3(8) yes
N1A Ni1A N5A C10A 8.2(8) yes
Ni1B N1B C1B C2B 24.9(12) yes
N1B C1B C2B N2B -43.2(15) yes
Ni1B N2B C2B C1B 38.5(12) yes
N1B Ni1B N2B C2B -19.6(8) yes
N2B Ni1B N1B C1B -2.6(8) yes
Ni1B N2B C3B C4B -26.5(12) yes
N2B C3B C4B N3B 45.2(14) yes
Ni1B N3B C4B C3B -39.7(10) yes
N2B Ni1B N3B C4B 20.5(7) yes
N3B Ni1B N2B C3B 2.9(7) yes
Ni1B N3B C5B C6B 46.2(13) yes
N3B C5B C6B C7B -60.4(15) yes
C5B C6B C7B N4B 72.9(15) yes
Ni1B N4B C7B C6B -65.7(12) yes
N3B Ni1B N4B C7B 44.6(8) yes
N4B Ni1B N3B C5B -35.1(9) yes
Ni1B N4B C8B C9B 34.7(11) yes
N4B C8B C9B N5B -50.7(13) yes
Ni1B N5B C9B C8B 40.5(12) yes
N4B Ni1B N5B C9B -17.0(9) yes
N5B Ni1B N4B C8B -9.6(8) yes
Ni1B N5B C10B C11B -28.3(13) yes
N5B C10B C11B N1B 46.2(14) yes
Ni1B N1B C11B C10B -39.6(10) yes
N5B Ni1B N1B C11B 18.4(7) yes
N1B Ni1B N5B C10B 5.2(8) yes
